data_1572186
loop_
_publ_author_name
'Delano, 4th, Francis'
'Benner, Florian'
'Jang, Seoyun'
'Greer, Samuel M.'
'Demir, Selvan'

_publ_section_title
;
 Construction of intermolecular &#x3c3;-hole interactions in rare earth
 metallocene complexes using a 2,3,4,5-tetraiodopyrrolyl anion.
;
_journal_issue 33
_journal_name_full 'Chemical science'
_journal_page_first 13389
_journal_page_last 13404
_journal_paper_doi 10.1039/d4sc03786c
_journal_volume 15
_journal_year 2024
_chemical_formula_moiety 'C24 H30 Dy I4 N, C H2 Cl2'
_chemical_formula_sum 'C25 H32 Cl2 Dy I4 N'
_chemical_formula_weight 1087.51
_space_group_crystal_system monoclinic
_space_group_IT_number 14
_space_group_name_Hall '-P 2ybc'
_space_group_name_H-M_alt 'P 1 21/c 1'
_atom_sites_solution_hydrogens geom
_atom_sites_solution_primary dual
_audit_creation_date 2023-07-10
_audit_creation_method
;
Olex2 1.5
(compiled 2023.03.06 svn.rbb2c1857 for OlexSys, GUI svn.r6748)
;
_audit_update_record
;
2024-04-22 deposited with the CCDC.	2024-07-25 downloaded from the CCDC.
;
_cell_angle_alpha 90
_cell_angle_beta 102.000(2)
_cell_angle_gamma 90
_cell_formula_units_Z 4
_cell_length_a 10.3865(2)
_cell_length_b 14.3825(3)
_cell_length_c 21.4194(5)
_cell_measurement_reflns_used 17761
_cell_measurement_temperature 240.0(1)
_cell_measurement_theta_max 30.0680
_cell_measurement_theta_min 2.8280
_cell_volume 3129.79(12)
_computing_cell_refinement 'CrysAlisPro 1.171.42.93a (Rigaku OD, 2023)'
_computing_data_collection 'CrysAlisPro 1.171.42.93a (Rigaku OD, 2023)'
_computing_data_reduction 'CrysAlisPro 1.171.42.93a (Rigaku OD, 2023)'
_computing_molecular_graphics 'Olex2 1.5 (Dolomanov et al., 2009)'
_computing_publication_material 'Olex2 1.5 (Dolomanov et al., 2009)'
_computing_structure_refinement 'SHELXL 2018/3 (Sheldrick, 2015)'
_computing_structure_solution 'SHELXT  (Sheldrick, 2015)'
_diffrn_ambient_temperature 240.0(1)
_diffrn_detector 'Hybrid Pixel Array Detector'
_diffrn_detector_area_resol_mean 10.0000
_diffrn_detector_type HyPix
_diffrn_measured_fraction_theta_full 0.998
_diffrn_measured_fraction_theta_max 0.836
_diffrn_measurement_details
;
List of Runs (angles in degrees, time in seconds):

  # Type    Start    End  Width  t~exp~   \w     \q     \k     \f   Frames
#--------------------------------------------------------------------------
  1  \w      4.00  29.00   0.50    1.50    --    6.58 -78.00 129.00   50
  2  \w    -39.00 -12.00   0.50    1.50    --   -7.98 -78.00 129.00   54
  3  \w    -28.00  19.00   0.50    1.50    --   -7.98  78.00-104.00   94
  4  \w      0.00  35.00   0.50    1.50    --    6.58 -99.00 120.00   70
  5  \w      6.00  39.00   0.50    1.50    --    6.58 -99.00-120.00   66
  6  \w    -11.00  15.00   0.50    1.50    --    6.58 -77.00  60.00   52
  7  \w      2.00  38.00   0.50    1.50    --    6.58  57.00 -90.00   72
  8  \w    -31.00   7.00   0.50    1.50    --   -7.98 -57.00  30.00   76
  9  \w    -23.00  15.00   0.50    1.50    --   -7.98  77.00 -60.00   76
 10  \w    -28.00   7.00   0.50    1.50    --   -7.98 -57.00  60.00   70
 11  \w    -15.00  15.00   0.50    1.50    --   -7.98 -77.00 -30.00   60
;
_diffrn_measurement_device 'four-circle diffractometer'
_diffrn_measurement_device_type 'XtaLAB Synergy, Dualflex, HyPix'
_diffrn_measurement_method '\w scans'
_diffrn_orient_matrix_type 'CrysAlisPro convention (1999,Acta A55,543-557)'
_diffrn_orient_matrix_UB_11 0.0340827000
_diffrn_orient_matrix_UB_12 0.0425535000
_diffrn_orient_matrix_UB_13 0.0078518000
_diffrn_orient_matrix_UB_21 0.0011845000
_diffrn_orient_matrix_UB_22 0.0070971000
_diffrn_orient_matrix_UB_23 -0.0326467000
_diffrn_orient_matrix_UB_31 -0.0608935000
_diffrn_orient_matrix_UB_32 0.0239307000
_diffrn_orient_matrix_UB_33 -0.0042796000
_diffrn_radiation_monochromator mirror
_diffrn_radiation_probe x-ray
_diffrn_radiation_type 'Mo K\a'
_diffrn_radiation_wavelength 0.71073
_diffrn_reflns_av_R_equivalents 0.0562
_diffrn_reflns_av_unetI/netI 0.0477
_diffrn_reflns_Laue_measured_fraction_full 0.998
_diffrn_reflns_Laue_measured_fraction_max 0.836
_diffrn_reflns_limit_h_max 14
_diffrn_reflns_limit_h_min -14
_diffrn_reflns_limit_k_max 21
_diffrn_reflns_limit_k_min -19
_diffrn_reflns_limit_l_max 31
_diffrn_reflns_limit_l_min -29
_diffrn_reflns_number 39147
_diffrn_reflns_point_group_measured_fraction_full 0.998
_diffrn_reflns_point_group_measured_fraction_max 0.836
_diffrn_reflns_theta_full 25.242
_diffrn_reflns_theta_max 31.791
_diffrn_reflns_theta_min 2.454
_diffrn_source 'micro-focus sealed X-ray tube'
_diffrn_source_type 'PhotonJet (Mo) X-ray Source'
_exptl_absorpt_coefficient_mu 6.518
_exptl_absorpt_correction_T_max 1.000
_exptl_absorpt_correction_T_min 0.233
_exptl_absorpt_correction_type gaussian
_exptl_absorpt_process_details
;
CrysAlisPro 1.171.42.93a (Rigaku Oxford Diffraction, 2023)
Numerical absorption correction based on gaussian integration over
a multifaceted crystal model
Empirical absorption correction using spherical harmonics,
implemented in SCALE3 ABSPACK scaling algorithm.
;
_exptl_crystal_colour green
_exptl_crystal_colour_primary green
_exptl_crystal_density_diffrn 2.308
_exptl_crystal_description plate
_exptl_crystal_F_000 2004
_exptl_crystal_size_max 0.353
_exptl_crystal_size_mid 0.275
_exptl_crystal_size_min 0.111
_refine_diff_density_max 0.924
_refine_diff_density_min -1.354
_refine_diff_density_rms 0.155
_refine_ls_extinction_method none
_refine_ls_goodness_of_fit_ref 1.045
_refine_ls_hydrogen_treatment constr
_refine_ls_matrix_type full
_refine_ls_number_parameters 317
_refine_ls_number_reflns 8935
_refine_ls_number_restraints 6
_refine_ls_restrained_S_all 1.045
_refine_ls_R_factor_all 0.0500
_refine_ls_R_factor_gt 0.0341
_refine_ls_shift/su_max 0.002
_refine_ls_shift/su_mean 0.000
_refine_ls_structure_factor_coef Fsqd
_refine_ls_weighting_details 'w=1/[\s^2^(Fo^2^)+(0.0328P)^2^] where P=(Fo^2^+2Fc^2^)/3'
_refine_ls_weighting_scheme calc
_refine_ls_wR_factor_gt 0.0741
_refine_ls_wR_factor_ref 0.0797
_reflns_Friedel_coverage 0.000
_reflns_number_gt 6874
_reflns_number_total 8935
_reflns_threshold_expression 'I > 2\s(I)'
_cod_data_source_file d4sc03786c2.cif
_cod_data_source_block Cpstar2DyTIP240K
_cod_depositor_comments 'Adding full bibliography for 1572175--1572199.cif.'
_cod_original_cell_volume 3129.79(13)
_cod_database_code 1572186
_shelx_shelxl_version_number 2018/3
_chemical_oxdiff_formula C25H32Cl2DyI4N
_shelx_space_group_comment
;
The symmetry employed for this shelxl refinement is uniquely defined
by the following loop, which should always be used as a source of
symmetry information in preference to the above space-group names.
They are only intended as comments.
;
_shelx_estimated_absorpt_t_max 0.531
_shelx_estimated_absorpt_t_min 0.207
_olex2_refinement_description
;
1. Fixed Uiso
 At 1.2 times of:
  All C(H,H,H,H) groups
 At 1.5 times of:
  All C(H,H,H) groups
2. Uiso/Uaniso restraints and constraints
Cl1B \\sim Cl1A: within 2A with sigma of 0.04 and sigma for terminal atoms of
0.08 within 2A
3. Others
 Fixed Sof: Cl1A(0.5) H26C(0.5) H26D(0.5) H26A(0.5) H26B(0.5) Cl1B(0.5)
4.a Secondary CH2 refined with riding coordinates:
 C26(H26C,H26D), C26(H26A,H26B)
4.b Idealised Me refined as rotating group:
 C21(H21A,H21B,H21C), C25(H25A,H25B,H25C), C15(H15A,H15B,H15C), C12(H12A,H12B,
 H12C), C11(H11A,H11B,H11C), C14(H14A,H14B,H14C), C22(H22A,H22B,H22C), C23(H23A,
 H23B,H23C), C13(H13A,H13B,H13C), C24(H24A,H24B,H24C)
;
_olex2_submission_special_instructions 'No special instructions were received'
_oxdiff_exptl_absorpt_empirical_details
;
Empirical correction (ABSPACK) includes:
- Absorption correction using spherical harmonics
- Frame scaling
- Detector area scaling
;
_oxdiff_exptl_absorpt_empirical_full_max 2.629
_oxdiff_exptl_absorpt_empirical_full_min 0.610

loop_
_space_group_symop_operation_xyz
'x, y, z'
'-x, y+1/2, -z+1/2'
'-x, -y, -z'
'x, -y-1/2, z-1/2'

loop_
_atom_site_label
_atom_site_type_symbol
_atom_site_fract_x
_atom_site_fract_y
_atom_site_fract_z
_atom_site_U_iso_or_equiv
_atom_site_adp_type
_atom_site_occupancy
_atom_site_site_symmetry_order
_atom_site_calc_flag
_atom_site_refinement_flags_posn
_atom_site_refinement_flags_adp
_atom_site_refinement_flags_occupancy
_atom_site_disorder_assembly
_atom_site_disorder_group
Dy1 Dy 0.80398(2) 0.71581(2) 0.33896(2) 0.02632(6) Uani 1 1 d . . . . .
I1 I 0.52401(3) 0.61708(2) 0.28001(2) 0.03872(8) Uani 1 1 d . . . . .
I4 I 0.82202(3) 0.93961(2) 0.20048(2) 0.04495(8) Uani 1 1 d . . . . .
I3 I 0.48599(3) 0.93819(2) 0.08209(2) 0.04548(8) Uani 1 1 d . . . . .
I2 I 0.29338(3) 0.72369(2) 0.12953(2) 0.05969(11) Uani 1 1 d . . . . .
Cl2 Cl 0.60885(18) 0.62698(12) 0.07912(8) 0.0785(5) Uani 1 1 d . . . . .
Cl1A Cl 0.6937(10) 0.4447(7) 0.0401(6) 0.138(4) Uani 0.5 1 d . U P A 1
N1 N 0.6783(3) 0.7743(2) 0.24109(16) 0.0307(7) Uani 1 1 d . . . . .
C5 C 0.6695(4) 0.8456(3) 0.19827(18) 0.0291(8) Uani 1 1 d . . . . .
C2 C 0.5606(4) 0.7298(3) 0.22485(19) 0.0305(8) Uani 1 1 d . . . . .
C10 C 0.9577(4) 0.6486(3) 0.2651(2) 0.0378(9) Uani 1 1 d . . . . .
C6 C 0.8881(4) 0.5710(3) 0.2816(2) 0.0366(9) Uani 1 1 d . . . . .
C8 C 1.0275(4) 0.6214(3) 0.3721(2) 0.0419(10) Uani 1 1 d . . . . .
C21 C 0.5205(5) 0.7372(4) 0.4239(3) 0.0561(13) Uani 1 1 d . . . . .
H21A H 0.456885 0.755032 0.385947 0.084 Uiso 1 1 calc R U . . .
H21B H 0.495003 0.763547 0.461269 0.084 Uiso 1 1 calc R U . . .
H21C H 0.523159 0.669941 0.427503 0.084 Uiso 1 1 calc R U . . .
C20 C 0.6805(5) 0.8525(3) 0.3849(2) 0.0387(9) Uani 1 1 d . . . . .
C19 C 0.8169(5) 0.8724(3) 0.4029(2) 0.0395(10) Uani 1 1 d . . . . .
C4 C 0.5494(4) 0.8449(3) 0.15593(19) 0.0313(8) Uani 1 1 d . . . . .
C9 C 1.0430(4) 0.6800(3) 0.3210(2) 0.0394(10) Uani 1 1 d . . . . .
C3 C 0.4784(4) 0.7695(3) 0.1733(2) 0.0320(8) Uani 1 1 d . . . . .
C16 C 0.6552(4) 0.7731(3) 0.4194(2) 0.0345(9) Uani 1 1 d . . . . .
C25 C 0.5778(6) 0.9113(4) 0.3423(3) 0.0615(15) Uani 1 1 d . . . . .
H25A H 0.620819 0.955621 0.319233 0.092 Uiso 1 1 calc R U . . .
H25B H 0.526489 0.944494 0.368128 0.092 Uiso 1 1 calc R U . . .
H25C H 0.520189 0.871620 0.312126 0.092 Uiso 1 1 calc R U . . .
C15 C 0.9523(6) 0.6815(4) 0.1980(3) 0.0638(15) Uani 1 1 d . . . . .
H15A H 0.861926 0.680063 0.174313 0.096 Uiso 1 1 calc R U . . .
H15B H 1.005779 0.641072 0.177509 0.096 Uiso 1 1 calc R U . . .
H15C H 0.985691 0.744567 0.198907 0.096 Uiso 1 1 calc R U . . .
C12 C 0.8879(6) 0.4760(4) 0.3843(3) 0.0712(19) Uani 1 1 d . . . . .
H12A H 0.900143 0.493290 0.428928 0.107 Uiso 1 1 calc R U . . .
H12B H 0.940765 0.421624 0.380278 0.107 Uiso 1 1 calc R U . . .
H12C H 0.795795 0.462052 0.367621 0.107 Uiso 1 1 calc R U . . .
C11 C 0.8007(5) 0.5085(4) 0.2339(3) 0.0651(16) Uani 1 1 d . . . . .
H11A H 0.751110 0.467589 0.256093 0.098 Uiso 1 1 calc R U . . .
H11B H 0.854752 0.471623 0.211361 0.098 Uiso 1 1 calc R U . . .
H11C H 0.740381 0.546273 0.203518 0.098 Uiso 1 1 calc R U . . .
C14 C 1.1433(5) 0.7566(4) 0.3232(4) 0.0744(19) Uani 1 1 d . . . . .
H14A H 1.099363 0.813049 0.305361 0.112 Uiso 1 1 calc R U . . .
H14B H 1.207511 0.738281 0.298458 0.112 Uiso 1 1 calc R U . . .
H14C H 1.187490 0.767631 0.367081 0.112 Uiso 1 1 calc R U . . .
C17 C 0.7755(4) 0.7434(3) 0.4584(2) 0.0346(9) Uani 1 1 d . . . . .
C18 C 0.8745(4) 0.8048(3) 0.4487(2) 0.0374(9) Uani 1 1 d . . . . .
C22 C 0.7893(6) 0.6652(4) 0.5065(3) 0.0574(13) Uani 1 1 d . . . . .
H22A H 0.715297 0.623080 0.495000 0.086 Uiso 1 1 calc R U . . .
H22B H 0.791113 0.690711 0.548616 0.086 Uiso 1 1 calc R U . . .
H22C H 0.870519 0.631720 0.506809 0.086 Uiso 1 1 calc R U . . .
C7 C 0.9297(4) 0.5553(3) 0.3472(2) 0.0384(10) Uani 1 1 d . . . . .
C23 C 1.0098(5) 0.8117(4) 0.4907(3) 0.0641(15) Uani 1 1 d . . . . .
H23A H 1.031041 0.753836 0.513871 0.096 Uiso 1 1 calc R U . . .
H23B H 1.011776 0.862333 0.520753 0.096 Uiso 1 1 calc R U . . .
H23C H 1.073901 0.823220 0.464480 0.096 Uiso 1 1 calc R U . . .
C13 C 1.1186(6) 0.6153(5) 0.4362(3) 0.079(2) Uani 1 1 d . . . . .
H13A H 1.163718 0.674173 0.446073 0.119 Uiso 1 1 calc R U . . .
H13B H 1.182646 0.566438 0.435529 0.119 Uiso 1 1 calc R U . . .
H13C H 1.068225 0.601307 0.468438 0.119 Uiso 1 1 calc R U . . .
C24 C 0.8877(7) 0.9579(3) 0.3857(3) 0.0670(17) Uani 1 1 d . . . . .
H24A H 0.968640 0.939289 0.373300 0.101 Uiso 1 1 calc R U . . .
H24B H 0.908181 0.999068 0.422299 0.101 Uiso 1 1 calc R U . . .
H24C H 0.831679 0.990155 0.350427 0.101 Uiso 1 1 calc R U . . .
C26 C 0.6961(11) 0.5596(5) 0.0371(5) 0.114(3) Uani 1 1 d . . . . .
H26C H 0.667438 0.576908 -0.007899 0.136 Uiso 0.5 1 calc R U P A 1
H26D H 0.788406 0.578539 0.050036 0.136 Uiso 0.5 1 calc R U P A 1
H26A H 0.654961 0.564141 -0.008321 0.136 Uiso 0.5 1 calc R U P A -1
H26B H 0.785233 0.585059 0.042612 0.136 Uiso 0.5 1 calc R U P A -1
Cl1B Cl 0.7073(10) 0.4485(6) 0.0572(3) 0.094(3) Uani 0.5 1 d . U P A -1

loop_
_atom_site_aniso_label
_atom_site_aniso_U_11
_atom_site_aniso_U_22
_atom_site_aniso_U_33
_atom_site_aniso_U_23
_atom_site_aniso_U_13
_atom_site_aniso_U_12
Dy1 0.02546(10) 0.02634(10) 0.02537(10) -0.00038(7) 0.00121(7) 0.00331(6)
I1 0.03976(15) 0.03457(14) 0.04104(16) 0.00235(11) 0.00657(12) -0.01094(10)
I4 0.04004(16) 0.04245(16) 0.05163(19) 0.00685(13) 0.00788(13) -0.01166(11)
I3 0.05239(18) 0.04782(17) 0.03473(16) 0.01112(12) 0.00563(13) 0.01640(12)
I2 0.03321(16) 0.0579(2) 0.0762(3) -0.00079(17) -0.01552(15) -0.00652(12)
Cl2 0.0930(12) 0.0821(11) 0.0605(10) 0.0066(8) 0.0164(8) 0.0288(8)
Cl1A 0.084(4) 0.073(4) 0.260(12) -0.042(6) 0.041(6) -0.007(3)
N1 0.0270(16) 0.0357(17) 0.0276(17) 0.0020(14) 0.0013(13) -0.0019(12)
C5 0.0289(19) 0.0310(18) 0.0269(19) 0.0025(15) 0.0046(15) -0.0001(14)
C2 0.0289(19) 0.0300(19) 0.032(2) 0.0004(15) 0.0041(16) -0.0025(14)
C10 0.042(2) 0.037(2) 0.038(2) 0.0043(18) 0.0143(19) 0.0130(17)
C6 0.034(2) 0.0284(19) 0.047(3) -0.0080(17) 0.0073(18) 0.0056(15)
C8 0.035(2) 0.046(2) 0.042(3) -0.007(2) 0.0010(19) 0.0178(18)
C21 0.038(3) 0.073(3) 0.060(3) -0.020(3) 0.016(2) -0.007(2)
C20 0.055(3) 0.031(2) 0.029(2) -0.0002(16) 0.0052(19) 0.0161(17)
C19 0.053(3) 0.029(2) 0.039(2) -0.0091(18) 0.015(2) -0.0024(17)
C4 0.031(2) 0.0310(19) 0.031(2) -0.0008(16) 0.0035(16) 0.0053(14)
C9 0.026(2) 0.038(2) 0.055(3) -0.006(2) 0.0085(19) -0.0008(16)
C3 0.0280(19) 0.0319(19) 0.034(2) -0.0071(16) 0.0008(16) -0.0029(14)
C16 0.034(2) 0.038(2) 0.032(2) -0.0047(17) 0.0064(17) 0.0049(15)
C25 0.081(4) 0.057(3) 0.045(3) 0.004(2) 0.008(3) 0.042(3)
C15 0.080(4) 0.072(3) 0.046(3) 0.010(3) 0.029(3) 0.027(3)
C12 0.083(4) 0.047(3) 0.095(5) 0.035(3) 0.045(4) 0.025(3)
C11 0.050(3) 0.059(3) 0.081(4) -0.035(3) 0.003(3) 0.003(2)
C14 0.044(3) 0.063(3) 0.122(6) -0.015(4) 0.030(4) -0.012(2)
C17 0.042(2) 0.034(2) 0.027(2) -0.0020(16) 0.0065(17) 0.0050(16)
C18 0.035(2) 0.044(2) 0.033(2) -0.0076(18) 0.0042(17) 0.0021(17)
C22 0.072(4) 0.057(3) 0.045(3) 0.019(2) 0.016(3) 0.015(2)
C7 0.036(2) 0.030(2) 0.051(3) 0.0073(18) 0.013(2) 0.0124(16)
C23 0.046(3) 0.082(4) 0.060(4) -0.029(3) 0.001(3) -0.006(2)
C13 0.072(4) 0.100(5) 0.053(4) -0.014(3) -0.015(3) 0.049(3)
C24 0.107(5) 0.040(3) 0.061(4) -0.007(2) 0.035(4) -0.023(3)
C26 0.199(10) 0.067(4) 0.108(6) 0.017(4) 0.107(7) 0.012(5)
Cl1B 0.142(6) 0.075(4) 0.069(2) 0.019(2) 0.033(3) 0.049(4)

loop_
_atom_type_symbol
_atom_type_description
_atom_type_scat_dispersion_real
_atom_type_scat_dispersion_imag
_atom_type_scat_source
C C 0.0033 0.0016 'International Tables Vol C Tables 4.2.6.8 and 6.1.1.4'
H H 0.0000 0.0000 'International Tables Vol C Tables 4.2.6.8 and 6.1.1.4'
Cl Cl 0.1484 0.1585 'International Tables Vol C Tables 4.2.6.8 and 6.1.1.4'
Dy Dy -0.1892 4.4098 'International Tables Vol C Tables 4.2.6.8 and 6.1.1.4'
I I -0.4742 1.8119 'International Tables Vol C Tables 4.2.6.8 and 6.1.1.4'
N N 0.0061 0.0033 'International Tables Vol C Tables 4.2.6.8 and 6.1.1.4'

loop_
_exptl_crystal_face_index_h
_exptl_crystal_face_index_k
_exptl_crystal_face_index_l
_exptl_crystal_face_perp_dist
-1 -1 0 0.1241
-1 1 0 0.1231
1 1 0 0.1293
1 -1 0 0.1498
0 0 -1 0.0585
0 0 1 0.0528
-1 1 2 0.0993
1 -1 -2 0.1399
1 -1 1 0.1333
0 1 2 0.0924
2 -1 1 0.1448
0 1 -2 0.0988
-1 0 -2 0.1081
-1 0 2 0.1036
-7 6 -22 0.0941

loop_
_geom_angle_atom_site_label_1
_geom_angle_atom_site_label_2
_geom_angle_atom_site_label_3
_geom_angle
_geom_angle_site_symmetry_1
_geom_angle_site_symmetry_3
_geom_angle_publ_flag
N1 Dy1 I1 61.92(7) . . ?
N1 Dy1 C10 83.77(12) . . ?
N1 Dy1 C6 92.46(13) . . ?
N1 Dy1 C8 134.84(13) . . ?
N1 Dy1 C20 81.10(12) . . ?
N1 Dy1 C19 96.61(13) . . ?
N1 Dy1 C9 107.50(13) . . ?
N1 Dy1 C16 100.02(12) . . ?
N1 Dy1 C17 129.97(12) . . ?
N1 Dy1 C18 127.72(12) . . ?
N1 Dy1 C7 122.75(13) . . ?
C10 Dy1 I1 102.13(10) . . ?
C10 Dy1 C6 30.90(13) . . ?
C10 Dy1 C8 51.12(14) . . ?
C10 Dy1 C16 175.72(12) . . ?
C10 Dy1 C17 145.84(13) . . ?
C6 Dy1 I1 80.29(9) . . ?
C6 Dy1 C8 50.91(14) . . ?
C6 Dy1 C16 146.06(13) . . ?
C6 Dy1 C17 132.33(13) . . ?
C8 Dy1 I1 122.88(10) . . ?
C8 Dy1 C16 125.14(14) . . ?
C8 Dy1 C17 94.86(13) . . ?
C20 Dy1 I1 90.32(10) . . ?
C20 Dy1 C10 152.96(13) . . ?
C20 Dy1 C6 170.36(14) . . ?
C20 Dy1 C8 138.13(14) . . ?
C20 Dy1 C16 30.85(13) . . ?
C20 Dy1 C17 51.19(13) . . ?
C19 Dy1 I1 121.52(10) . . ?
C19 Dy1 C10 130.69(14) . . ?
C19 Dy1 C6 158.12(14) . . ?
C19 Dy1 C8 110.62(15) . . ?
C19 Dy1 C20 31.20(14) . . ?
C19 Dy1 C9 107.21(13) . . ?
C19 Dy1 C16 51.17(13) . . ?
C19 Dy1 C17 51.34(13) . . ?
C19 Dy1 C18 31.34(13) . . ?
C19 Dy1 C7 138.12(15) . . ?
C9 Dy1 I1 130.62(9) . . ?
C9 Dy1 C10 30.84(14) . . ?
C9 Dy1 C6 50.95(13) . . ?
C9 Dy1 C8 31.03(14) . . ?
C9 Dy1 C20 137.91(14) . . ?
C9 Dy1 C16 147.26(14) . . ?
C9 Dy1 C17 117.66(14) . . ?
C9 Dy1 C18 97.43(13) . . ?
C16 Dy1 I1 78.13(9) . . ?
C17 Dy1 I1 99.75(9) . . ?
C17 Dy1 C16 30.77(13) . . ?
C18 Dy1 I1 128.15(9) . . ?
C18 Dy1 C10 128.12(14) . . ?
C18 Dy1 C6 137.22(14) . . ?
C18 Dy1 C8 86.82(13) . . ?
C18 Dy1 C20 51.36(13) . . ?
C18 Dy1 C16 50.77(13) . . ?
C18 Dy1 C17 30.63(13) . . ?
C7 Dy1 I1 91.95(10) . . ?
C7 Dy1 C10 51.00(13) . . ?
C7 Dy1 C6 30.64(14) . . ?
C7 Dy1 C8 30.94(14) . . ?
C7 Dy1 C20 153.63(14) . . ?
C7 Dy1 C9 51.11(13) . . ?
C7 Dy1 C16 124.79(13) . . ?
C7 Dy1 C17 102.60(14) . . ?
C7 Dy1 C18 108.79(14) . . ?
C2 I1 Dy1 68.07(11) . . ?
C5 N1 Dy1 143.6(3) . . ?
C2 N1 Dy1 111.0(2) . . ?
C2 N1 C5 104.5(3) . . ?
N1 C5 I4 122.0(3) . . ?
N1 C5 C4 111.1(3) . . ?
C4 C5 I4 126.9(3) . . ?
N1 C2 I1 118.8(3) . . ?
N1 C2 C3 112.7(3) . . ?
C3 C2 I1 128.5(3) . . ?
C6 C10 Dy1 74.7(2) . . ?
C6 C10 C15 124.7(5) . . ?
C9 C10 Dy1 74.1(2) . . ?
C9 C10 C6 107.7(4) . . ?
C9 C10 C15 127.2(5) . . ?
C15 C10 Dy1 123.3(3) . . ?
C10 C6 Dy1 74.4(2) . . ?
C10 C6 C11 124.4(5) . . ?
C11 C6 Dy1 124.7(3) . . ?
C7 C6 Dy1 74.1(2) . . ?
C7 C6 C10 108.2(4) . . ?
C7 C6 C11 126.8(4) . . ?
C9 C8 Dy1 73.9(2) . . ?
C9 C8 C13 126.2(5) . . ?
C7 C8 Dy1 73.9(2) . . ?
C7 C8 C9 107.2(4) . . ?
C7 C8 C13 125.0(5) . . ?
C13 C8 Dy1 128.7(3) . . ?
H21A C21 H21B 109.5 . . ?
H21A C21 H21C 109.5 . . ?
H21B C21 H21C 109.5 . . ?
C16 C21 H21A 109.5 . . ?
C16 C21 H21B 109.5 . . ?
C16 C21 H21C 109.5 . . ?
C19 C20 Dy1 73.6(2) . . ?
C19 C20 C25 126.3(4) . . ?
C16 C20 Dy1 75.6(2) . . ?
C16 C20 C19 107.8(4) . . ?
C16 C20 C25 125.7(5) . . ?
C25 C20 Dy1 121.8(3) . . ?
C20 C19 Dy1 75.2(2) . . ?
C20 C19 C18 107.6(4) . . ?
C20 C19 C24 127.2(5) . . ?
C18 C19 Dy1 75.0(2) . . ?
C18 C19 C24 124.5(5) . . ?
C24 C19 Dy1 122.9(3) . . ?
C5 C4 I3 126.6(3) . . ?
C5 C4 C3 106.5(3) . . ?
C3 C4 I3 126.9(3) . . ?
C10 C9 Dy1 75.1(2) . . ?
C10 C9 C8 108.4(4) . . ?
C10 C9 C14 124.6(5) . . ?
C8 C9 Dy1 75.1(2) . . ?
C8 C9 C14 126.7(5) . . ?
C14 C9 Dy1 121.1(3) . . ?
C2 C3 I2 126.7(3) . . ?
C2 C3 C4 105.1(3) . . ?
C4 C3 I2 128.1(3) . . ?
C21 C16 Dy1 127.0(3) . . ?
C20 C16 Dy1 73.5(2) . . ?
C20 C16 C21 125.7(4) . . ?
C20 C16 C17 108.3(4) . . ?
C17 C16 Dy1 74.3(2) . . ?
C17 C16 C21 125.0(4) . . ?
C20 C25 H25A 109.5 . . ?
C20 C25 H25B 109.5 . . ?
C20 C25 H25C 109.5 . . ?
H25A C25 H25B 109.5 . . ?
H25A C25 H25C 109.5 . . ?
H25B C25 H25C 109.5 . . ?
C10 C15 H15A 109.5 . . ?
C10 C15 H15B 109.5 . . ?
C10 C15 H15C 109.5 . . ?
H15A C15 H15B 109.5 . . ?
H15A C15 H15C 109.5 . . ?
H15B C15 H15C 109.5 . . ?
H12A C12 H12B 109.5 . . ?
H12A C12 H12C 109.5 . . ?
H12B C12 H12C 109.5 . . ?
C7 C12 H12A 109.5 . . ?
C7 C12 H12B 109.5 . . ?
C7 C12 H12C 109.5 . . ?
C6 C11 H11A 109.5 . . ?
C6 C11 H11B 109.5 . . ?
C6 C11 H11C 109.5 . . ?
H11A C11 H11B 109.5 . . ?
H11A C11 H11C 109.5 . . ?
H11B C11 H11C 109.5 . . ?
C9 C14 H14A 109.5 . . ?
C9 C14 H14B 109.5 . . ?
C9 C14 H14C 109.5 . . ?
H14A C14 H14B 109.5 . . ?
H14A C14 H14C 109.5 . . ?
H14B C14 H14C 109.5 . . ?
C16 C17 Dy1 74.9(2) . . ?
C16 C17 C22 125.0(4) . . ?
C18 C17 Dy1 73.8(2) . . ?
C18 C17 C16 107.9(4) . . ?
C18 C17 C22 126.9(4) . . ?
C22 C17 Dy1 122.0(3) . . ?
C19 C18 Dy1 73.6(2) . . ?
C19 C18 C23 124.9(4) . . ?
C17 C18 Dy1 75.6(2) . . ?
C17 C18 C19 108.5(4) . . ?
C17 C18 C23 125.1(4) . . ?
C23 C18 Dy1 127.9(3) . . ?
C17 C22 H22A 109.5 . . ?
C17 C22 H22B 109.5 . . ?
C17 C22 H22C 109.5 . . ?
H22A C22 H22B 109.5 . . ?
H22A C22 H22C 109.5 . . ?
H22B C22 H22C 109.5 . . ?
C6 C7 Dy1 75.3(2) . . ?
C6 C7 C8 108.6(4) . . ?
C6 C7 C12 126.1(5) . . ?
C8 C7 Dy1 75.1(2) . . ?
C8 C7 C12 125.0(5) . . ?
C12 C7 Dy1 120.3(3) . . ?
C18 C23 H23A 109.5 . . ?
C18 C23 H23B 109.5 . . ?
C18 C23 H23C 109.5 . . ?
H23A C23 H23B 109.5 . . ?
H23A C23 H23C 109.5 . . ?
H23B C23 H23C 109.5 . . ?
C8 C13 H13A 109.5 . . ?
C8 C13 H13B 109.5 . . ?
C8 C13 H13C 109.5 . . ?
H13A C13 H13B 109.5 . . ?
H13A C13 H13C 109.5 . . ?
H13B C13 H13C 109.5 . . ?
C19 C24 H24A 109.5 . . ?
C19 C24 H24B 109.5 . . ?
C19 C24 H24C 109.5 . . ?
H24A C24 H24B 109.5 . . ?
H24A C24 H24C 109.5 . . ?
H24B C24 H24C 109.5 . . ?
Cl2 C26 H26C 106.8 . . ?
Cl2 C26 H26D 106.8 . . ?
Cl2 C26 H26A 108.4 . . ?
Cl2 C26 H26B 108.4 . . ?
Cl1A C26 Cl2 122.2(6) . . ?
Cl1A C26 H26C 106.8 . . ?
Cl1A C26 H26D 106.8 . . ?
Cl1A C26 H26A 95.7 . . ?
Cl1A C26 H26B 113.0 . . ?
H26C C26 H26D 106.6 . . ?
H26C C26 H26A 13.1 . . ?
H26C C26 H26B 96.3 . . ?
H26D C26 H26A 117.4 . . ?
H26D C26 H26B 10.6 . . ?
H26A C26 H26B 107.5 . . ?
Cl1B C26 Cl2 115.4(5) . . ?
Cl1B C26 Cl1A 12.8(6) . . ?
Cl1B C26 H26C 119.5 . . ?
Cl1B C26 H26D 100.6 . . ?
Cl1B C26 H26A 108.4 . . ?
Cl1B C26 H26B 108.4 . . ?

loop_
_geom_bond_atom_site_label_1
_geom_bond_atom_site_label_2
_geom_bond_distance
_geom_bond_site_symmetry_2
_geom_bond_publ_flag
Dy1 I1 3.2465(3) . ?
Dy1 N1 2.381(3) . ?
Dy1 C10 2.653(4) . ?
Dy1 C6 2.656(4) . ?
Dy1 C8 2.656(4) . ?
Dy1 C20 2.646(4) . ?
Dy1 C19 2.625(4) . ?
Dy1 C9 2.640(4) . ?
Dy1 C16 2.673(4) . ?
Dy1 C17 2.665(4) . ?
Dy1 C18 2.643(4) . ?
Dy1 C7 2.640(4) . ?
I1 C2 2.087(4) . ?
I4 C5 2.076(4) . ?
I3 C4 2.074(4) . ?
I2 C3 2.063(4) . ?
Cl2 C26 1.706(7) . ?
Cl1A C26 1.654(12) . ?
N1 C5 1.366(5) . ?
N1 C2 1.359(5) . ?
C5 C4 1.381(5) . ?
C2 C3 1.373(6) . ?
C10 C6 1.414(6) . ?
C10 C9 1.407(6) . ?
C10 C15 1.503(7) . ?
C6 C11 1.514(6) . ?
C6 C7 1.399(6) . ?
C8 C9 1.417(7) . ?
C8 C7 1.413(6) . ?
C8 C13 1.498(7) . ?
C21 H21A 0.9700 . ?
C21 H21B 0.9700 . ?
C21 H21C 0.9700 . ?
C21 C16 1.513(6) . ?
C20 C19 1.418(6) . ?
C20 C16 1.415(6) . ?
C20 C25 1.511(6) . ?
C19 C18 1.423(6) . ?
C19 C24 1.518(6) . ?
C4 C3 1.404(5) . ?
C9 C14 1.511(6) . ?
C16 C17 1.416(6) . ?
C25 H25A 0.9700 . ?
C25 H25B 0.9700 . ?
C25 H25C 0.9700 . ?
C15 H15A 0.9700 . ?
C15 H15B 0.9700 . ?
C15 H15C 0.9700 . ?
C12 H12A 0.9700 . ?
C12 H12B 0.9700 . ?
C12 H12C 0.9700 . ?
C12 C7 1.504(6) . ?
C11 H11A 0.9700 . ?
C11 H11B 0.9700 . ?
C11 H11C 0.9700 . ?
C14 H14A 0.9700 . ?
C14 H14B 0.9700 . ?
C14 H14C 0.9700 . ?
C17 C18 1.402(6) . ?
C17 C22 1.512(6) . ?
C18 C23 1.506(7) . ?
C22 H22A 0.9700 . ?
C22 H22B 0.9700 . ?
C22 H22C 0.9700 . ?
C23 H23A 0.9700 . ?
C23 H23B 0.9700 . ?
C23 H23C 0.9700 . ?
C13 H13A 0.9700 . ?
C13 H13B 0.9700 . ?
C13 H13C 0.9700 . ?
C24 H24A 0.9700 . ?
C24 H24B 0.9700 . ?
C24 H24C 0.9700 . ?
C26 H26C 0.9800 . ?
C26 H26D 0.9800 . ?
C26 H26A 0.9800 . ?
C26 H26B 0.9800 . ?
C26 Cl1B 1.653(10) . ?

loop_
_geom_torsion_atom_site_label_1
_geom_torsion_atom_site_label_2
_geom_torsion_atom_site_label_3
_geom_torsion_atom_site_label_4
_geom_torsion
_geom_torsion_site_symmetry_1
_geom_torsion_site_symmetry_2
_geom_torsion_site_symmetry_3
_geom_torsion_site_symmetry_4
_geom_torsion_publ_flag
Dy1 N1 C5 I4 12.7(6) . . . . ?
Dy1 N1 C5 C4 -167.2(3) . . . . ?
Dy1 N1 C2 I1 -6.0(3) . . . . ?
Dy1 N1 C2 C3 172.1(3) . . . . ?
Dy1 C10 C6 C11 121.7(4) . . . . ?
Dy1 C10 C6 C7 -67.0(3) . . . . ?
Dy1 C10 C9 C8 68.3(3) . . . . ?
Dy1 C10 C9 C14 -117.7(4) . . . . ?
Dy1 C6 C7 C8 -68.4(3) . . . . ?
Dy1 C6 C7 C12 117.0(4) . . . . ?
Dy1 C8 C9 C10 -68.3(3) . . . . ?
Dy1 C8 C9 C14 117.9(4) . . . . ?
Dy1 C8 C7 C6 68.5(3) . . . . ?
Dy1 C8 C7 C12 -116.9(4) . . . . ?
Dy1 C20 C19 C18 -68.7(3) . . . . ?
Dy1 C20 C19 C24 120.4(5) . . . . ?
Dy1 C20 C16 C21 -124.1(4) . . . . ?
Dy1 C20 C16 C17 66.7(3) . . . . ?
Dy1 C19 C18 C17 -68.2(3) . . . . ?
Dy1 C19 C18 C23 125.1(4) . . . . ?
Dy1 C16 C17 C18 67.0(3) . . . . ?
Dy1 C16 C17 C22 -118.7(4) . . . . ?
Dy1 C17 C18 C19 66.9(3) . . . . ?
Dy1 C17 C18 C23 -126.5(4) . . . . ?
I1 C2 C3 I2 -4.5(5) . . . . ?
I1 C2 C3 C4 177.6(3) . . . . ?
I4 C5 C4 I3 -0.2(5) . . . . ?
I4 C5 C4 C3 -179.4(3) . . . . ?
I3 C4 C3 I2 2.8(5) . . . . ?
I3 C4 C3 C2 -179.3(3) . . . . ?
N1 C5 C4 I3 179.6(3) . . . . ?
N1 C5 C4 C3 0.4(4) . . . . ?
N1 C2 C3 I2 177.7(3) . . . . ?
N1 C2 C3 C4 -0.2(5) . . . . ?
C5 N1 C2 I1 -177.6(2) . . . . ?
C5 N1 C2 C3 0.5(5) . . . . ?
C5 C4 C3 I2 -178.0(3) . . . . ?
C5 C4 C3 C2 -0.1(4) . . . . ?
C2 N1 C5 I4 179.3(3) . . . . ?
C2 N1 C5 C4 -0.6(4) . . . . ?
C10 C6 C7 Dy1 67.2(3) . . . . ?
C10 C6 C7 C8 -1.2(4) . . . . ?
C10 C6 C7 C12 -175.8(4) . . . . ?
C6 C10 C9 Dy1 -67.7(3) . . . . ?
C6 C10 C9 C8 0.6(4) . . . . ?
C6 C10 C9 C14 174.6(4) . . . . ?
C21 C16 C17 Dy1 124.5(4) . . . . ?
C21 C16 C17 C18 -168.5(4) . . . . ?
C21 C16 C17 C22 5.8(7) . . . . ?
C20 C19 C18 Dy1 68.8(3) . . . . ?
C20 C19 C18 C17 0.6(5) . . . . ?
C20 C19 C18 C23 -166.0(4) . . . . ?
C20 C16 C17 Dy1 -66.2(3) . . . . ?
C20 C16 C17 C18 0.8(4) . . . . ?
C20 C16 C17 C22 175.0(4) . . . . ?
C19 C20 C16 Dy1 -67.1(3) . . . . ?
C19 C20 C16 C21 168.8(4) . . . . ?
C19 C20 C16 C17 -0.4(4) . . . . ?
C9 C10 C6 Dy1 67.3(3) . . . . ?
C9 C10 C6 C11 -171.0(4) . . . . ?
C9 C10 C6 C7 0.4(4) . . . . ?
C9 C8 C7 Dy1 -66.9(3) . . . . ?
C9 C8 C7 C6 1.6(4) . . . . ?
C9 C8 C7 C12 176.2(4) . . . . ?
C16 C20 C19 Dy1 68.5(3) . . . . ?
C16 C20 C19 C18 -0.2(5) . . . . ?
C16 C20 C19 C24 -171.1(4) . . . . ?
C16 C17 C18 Dy1 -67.8(3) . . . . ?
C16 C17 C18 C19 -0.9(4) . . . . ?
C16 C17 C18 C23 165.8(4) . . . . ?
C25 C20 C19 Dy1 -117.7(4) . . . . ?
C25 C20 C19 C18 173.6(4) . . . . ?
C25 C20 C19 C24 2.7(7) . . . . ?
C25 C20 C16 Dy1 119.1(4) . . . . ?
C25 C20 C16 C21 -5.0(7) . . . . ?
C25 C20 C16 C17 -174.2(4) . . . . ?
C15 C10 C6 Dy1 -120.1(4) . . . . ?
C15 C10 C6 C11 1.6(6) . . . . ?
C15 C10 C6 C7 172.9(4) . . . . ?
C15 C10 C9 Dy1 120.0(4) . . . . ?
C15 C10 C9 C8 -171.7(4) . . . . ?
C15 C10 C9 C14 2.2(7) . . . . ?
C11 C6 C7 Dy1 -121.7(4) . . . . ?
C11 C6 C7 C8 169.8(4) . . . . ?
C11 C6 C7 C12 -4.7(7) . . . . ?
C22 C17 C18 Dy1 118.1(4) . . . . ?
C22 C17 C18 C19 -175.0(4) . . . . ?
C22 C17 C18 C23 -8.3(7) . . . . ?
C7 C8 C9 Dy1 66.9(3) . . . . ?
C7 C8 C9 C10 -1.4(4) . . . . ?
C7 C8 C9 C14 -175.1(4) . . . . ?
C13 C8 C9 Dy1 -126.5(4) . . . . ?
C13 C8 C9 C10 165.2(4) . . . . ?
C13 C8 C9 C14 -8.6(7) . . . . ?
C13 C8 C7 Dy1 126.3(4) . . . . ?
C13 C8 C7 C6 -165.2(4) . . . . ?
C13 C8 C7 C12 9.4(7) . . . . ?
C24 C19 C18 Dy1 -119.9(4) . . . . ?
C24 C19 C18 C17 171.9(4) . . . . ?
C24 C19 C18 C23 5.2(7) . . . . ?

loop_
_exptl_oxdiff_crystal_face_indexfrac_h
_exptl_oxdiff_crystal_face_indexfrac_k
_exptl_oxdiff_crystal_face_indexfrac_l
_exptl_oxdiff_crystal_face_x
_exptl_oxdiff_crystal_face_y
_exptl_oxdiff_crystal_face_z
-0.9735 -1.0910 0.1612 -0.0783 -0.0142 0.0325
-1.0501 0.9227 0.0392 0.0038 0.0040 0.0859
0.9735 1.0910 -0.1612 0.0783 0.0142 -0.0325
1.0501 -0.9227 -0.0392 -0.0038 -0.0040 -0.0859
-0.0178 -0.0379 -0.9967 -0.0100 0.0322 0.0044
0.0178 0.0379 0.9967 0.0100 -0.0322 -0.0044
-1.0144 0.9986 2.0326 0.0239 -0.0605 0.0770
1.0144 -0.9986 -2.0326 -0.0239 0.0605 -0.0770
1.0679 -0.8848 0.9575 0.0063 -0.0363 -0.0903
-0.0026 1.0827 1.9323 0.0612 -0.0554 0.0178
2.0798 -0.8006 0.8572 0.0435 -0.0312 -0.1495
-0.0740 0.9310 -2.0543 0.0210 0.0736 0.0356
-1.0475 -0.1600 -1.8931 -0.0574 0.0594 0.0681
-0.9761 -0.0082 2.0936 -0.0172 -0.0696 0.0503
-6.5009 5.9807 -22.2214 -0.1415 0.7602 0.6341
